data_7248825
loop_
_publ_author_name
'Deree, Yinon'
'Bogoslavsky, Benny'
'Schapiro, Igor'
'Gidron, Ori'

_publ_section_title
;
 The photochemistry and photophysics of benzoyl-carbazole.
;
_journal_issue 26
_journal_name_full 'Physical chemistry chemical physics : PCCP'
_journal_page_first 18048
_journal_page_last 18053
_journal_paper_doi 10.1039/d4cp01781a
_journal_volume 26
_journal_year 2024
_chemical_formula_moiety 'C19 H7 F4 N O'
_chemical_formula_sum 'C19 H7 F4 N O'
_chemical_formula_weight 341.26
_space_group_crystal_system monoclinic
_space_group_IT_number 14
_space_group_name_Hall '-P 2yn'
_space_group_name_H-M_alt 'P 1 21/n 1'
_atom_sites_solution_hydrogens geom
_atom_sites_solution_primary dual
_audit_creation_date 2022-09-08
_audit_creation_method
;
Olex2 1.5
(compiled 2021.12.09 svn.r5202d8cf for OlexSys, GUI svn.r6439)
;
_audit_update_record
;
2024-04-30 deposited with the CCDC.	2024-06-07 downloaded from the CCDC.
;
_cell_angle_alpha 90
_cell_angle_beta 93.668(4)
_cell_angle_gamma 90
_cell_formula_units_Z 4
_cell_length_a 6.9645(3)
_cell_length_b 13.1363(6)
_cell_length_c 14.5331(6)
_cell_measurement_reflns_used 3177
_cell_measurement_temperature 100.00(11)
_cell_measurement_theta_max 32.2740
_cell_measurement_theta_min 3.0930
_cell_volume 1326.88(10)
_computing_cell_refinement 'CrysAlisPro 1.171.42.67a (Rigaku OD, 2022)'
_computing_data_collection 'CrysAlisPro 1.171.42.67a (Rigaku OD, 2022)'
_computing_data_reduction 'CrysAlisPro 1.171.42.67a (Rigaku OD, 2022)'
_computing_molecular_graphics 'Olex2 1.5 (Dolomanov et al., 2009)'
_computing_publication_material 'Olex2 1.5 (Dolomanov et al., 2009)'
_computing_structure_refinement 'SHELXL 2018/3 (Sheldrick, 2015)'
_computing_structure_solution 'SHELXT 2014/4 (Sheldrick, 2014)'
_diffrn_ambient_environment N~2~
_diffrn_ambient_temperature 100.00(11)
_diffrn_detector 'Hybrid Pixel Array Detector'
_diffrn_detector_area_resol_mean 10.0000
_diffrn_detector_type HyPix
_diffrn_measured_fraction_theta_full 0.998
_diffrn_measured_fraction_theta_max 0.803
_diffrn_measurement_details
;
List of Runs (angles in degrees, time in seconds):

  # Type    Start    End  Width  t~exp~   \w     \q     \k     \f   Frames
#--------------------------------------------------------------------------
  1  \w    -63.00  27.00   0.50  420.00    --    6.81 -77.00  90.00  180
  2  \w    -56.00   5.00   0.50  420.00    --    6.81 -19.00 150.00  122
  3  \w    -20.00  19.00   0.50  420.00    --   -7.90 -99.00 150.00   78
;
_diffrn_measurement_device 'four-circle diffractometer'
_diffrn_measurement_device_type 'XtaLAB Synergy, Single source at offset/far, HyPix'
_diffrn_measurement_method '\w scans'
_diffrn_orient_matrix_type 'CrysAlisPro convention (1999,Acta A55,543-557)'
_diffrn_orient_matrix_UB_11 0.0001587000
_diffrn_orient_matrix_UB_12 -0.0083545000
_diffrn_orient_matrix_UB_13 -0.0482154000
_diffrn_orient_matrix_UB_21 -0.0183201000
_diffrn_orient_matrix_UB_22 -0.0524859000
_diffrn_orient_matrix_UB_23 0.0068726000
_diffrn_orient_matrix_UB_31 -0.1003917000
_diffrn_orient_matrix_UB_32 0.0095160000
_diffrn_orient_matrix_UB_33 -0.0045145000
_diffrn_radiation_monochromator mirror
_diffrn_radiation_probe x-ray
_diffrn_radiation_type 'Mo K\a'
_diffrn_radiation_wavelength 0.71073
_diffrn_reflns_av_R_equivalents 0.0372
_diffrn_reflns_av_unetI/netI 0.0535
_diffrn_reflns_Laue_measured_fraction_full 0.998
_diffrn_reflns_Laue_measured_fraction_max 0.803
_diffrn_reflns_limit_h_max 9
_diffrn_reflns_limit_h_min -8
_diffrn_reflns_limit_k_max 13
_diffrn_reflns_limit_k_min -18
_diffrn_reflns_limit_l_max 19
_diffrn_reflns_limit_l_min -20
_diffrn_reflns_number 8943
_diffrn_reflns_point_group_measured_fraction_full 0.998
_diffrn_reflns_point_group_measured_fraction_max 0.803
_diffrn_reflns_theta_full 25.242
_diffrn_reflns_theta_max 32.028
_diffrn_reflns_theta_min 3.101
_diffrn_source 'micro-focus sealed X-ray tube'
_diffrn_source_type 'PhotonJet (Mo) X-ray Source'
_exptl_absorpt_coefficient_mu 0.145
_exptl_absorpt_correction_T_max 1.000
_exptl_absorpt_correction_T_min 0.788
_exptl_absorpt_correction_type gaussian
_exptl_absorpt_process_details
;
CrysAlisPro 1.171.42.67a (Rigaku Oxford Diffraction, 2022)
Numerical absorption correction based on gaussian integration over
a multifaceted crystal model
Empirical absorption correction using spherical harmonics,
implemented in SCALE3 ABSPACK scaling algorithm.
;
_exptl_crystal_colour colourless
_exptl_crystal_colour_primary colourless
_exptl_crystal_density_diffrn 1.708
_exptl_crystal_description needle
_exptl_crystal_F_000 688
_exptl_crystal_size_max 0.322
_exptl_crystal_size_mid 0.058
_exptl_crystal_size_min 0.038
_refine_diff_density_max 0.525
_refine_diff_density_min -0.302
_refine_diff_density_rms 0.082
_refine_ls_extinction_method none
_refine_ls_goodness_of_fit_ref 1.038
_refine_ls_hydrogen_treatment constr
_refine_ls_matrix_type full
_refine_ls_number_parameters 226
_refine_ls_number_reflns 3721
_refine_ls_number_restraints 0
_refine_ls_restrained_S_all 1.038
_refine_ls_R_factor_all 0.1142
_refine_ls_R_factor_gt 0.0720
_refine_ls_shift/su_max 0.000
_refine_ls_shift/su_mean 0.000
_refine_ls_structure_factor_coef Fsqd
_refine_ls_weighting_details 'w=1/[\s^2^(Fo^2^)+(0.0908P)^2^+0.5290P] where P=(Fo^2^+2Fc^2^)/3'
_refine_ls_weighting_scheme calc
_refine_ls_wR_factor_gt 0.1617
_refine_ls_wR_factor_ref 0.1806
_reflns_Friedel_coverage 0.000
_reflns_number_gt 2439
_reflns_number_total 3721
_reflns_threshold_expression 'I > 2\s(I)'
_cod_data_source_file d4cp01781a2.cif
_cod_data_source_block origi93
_cod_depositor_comments 'Adding full bibliography for 7248825.cif.'
_cod_database_code 7248825
_shelx_shelxl_version_number 2018/3
_chemical_oxdiff_formula 'C19 H20 N O F4'
_shelx_space_group_comment
;
The symmetry employed for this shelxl refinement is uniquely defined
by the following loop, which should always be used as a source of
symmetry information in preference to the above space-group names.
They are only intended as comments.
;
_shelx_estimated_absorpt_t_max 0.995
_shelx_estimated_absorpt_t_min 0.955
_olex2_refinement_description
;
1. Fixed Uiso
 At 1.2 times of:
  All C(H) groups
2.a Aromatic/amide H refined with riding coordinates:
 C3(H3), C4(H4), C5(H5), C8(H8), C9(H9), C10(H10), C11(H11)
;
_olex2_submission_special_instructions 'No special instructions were received'
_oxdiff_exptl_absorpt_empirical_details
;
Empirical correction (ABSPACK) includes:
- Absorption correction using spherical harmonics
- Frame scaling
;
_oxdiff_exptl_absorpt_empirical_full_max 2.008
_oxdiff_exptl_absorpt_empirical_full_min 0.464

loop_
_space_group_symop_operation_xyz
'x, y, z'
'-x+1/2, y+1/2, -z+1/2'
'-x, -y, -z'
'x-1/2, -y-1/2, z-1/2'

loop_
_atom_site_label
_atom_site_type_symbol
_atom_site_fract_x
_atom_site_fract_y
_atom_site_fract_z
_atom_site_U_iso_or_equiv
_atom_site_adp_type
_atom_site_occupancy
_atom_site_site_symmetry_order
_atom_site_calc_flag
_atom_site_refinement_flags_posn
_atom_site_refinement_flags_adp
_atom_site_refinement_flags_occupancy
_atom_site_disorder_assembly
_atom_site_disorder_group
F1 F 0.5753(2) 0.45879(11) 0.24788(9) 0.0277(4) Uani 1 1 d . . . . .
F2 F 0.5455(2) 0.25870(12) 0.25895(12) 0.0393(4) Uani 1 1 d . . . . .
F3 F 0.6450(2) 0.15992(11) 0.41871(13) 0.0418(5) Uani 1 1 d . . . . .
F4 F 0.7683(2) 0.26191(11) 0.56898(12) 0.0356(4) Uani 1 1 d . . . . .
O1 O 0.6277(2) 0.63369(13) 0.33036(10) 0.0217(4) Uani 1 1 d . . . . .
N1 N 0.7558(2) 0.63609(13) 0.47780(11) 0.0129(4) Uani 1 1 d . . . . .
C1 C 0.8060(3) 0.58636(17) 0.56043(13) 0.0146(4) Uani 1 1 d . . . . .
C2 C 0.8001(3) 0.48211(18) 0.57249(15) 0.0179(5) Uani 1 1 d . . . . .
C3 C 0.8553(3) 0.4479(2) 0.66287(16) 0.0250(5) Uani 1 1 d . . . . .
H3 H 0.856772 0.377118 0.676175 0.030 Uiso 1 1 calc R U . . .
C4 C 0.9076(3) 0.5179(2) 0.73249(16) 0.0287(6) Uani 1 1 d . . . . .
H4 H 0.945112 0.492841 0.792293 0.034 Uiso 1 1 calc R U . . .
C5 C 0.9072(3) 0.6221(2) 0.71805(15) 0.0245(6) Uani 1 1 d . . . . .
H5 H 0.940244 0.667927 0.767106 0.029 Uiso 1 1 calc R U . . .
C6 C 0.8568(3) 0.65791(18) 0.62927(14) 0.0167(5) Uani 1 1 d . . . . .
C7 C 0.8354(3) 0.75737(18) 0.58693(14) 0.0167(5) Uani 1 1 d . . . . .
C8 C 0.8638(3) 0.85663(19) 0.62057(16) 0.0217(5) Uani 1 1 d . . . . .
H8 H 0.907753 0.868334 0.682899 0.026 Uiso 1 1 calc R U . . .
C9 C 0.8261(3) 0.93698(19) 0.56081(17) 0.0250(5) Uani 1 1 d . . . . .
H9 H 0.842315 1.004666 0.582967 0.030 Uiso 1 1 calc R U . . .
C10 C 0.7647(3) 0.92102(18) 0.46865(17) 0.0235(5) Uani 1 1 d . . . . .
H10 H 0.740371 0.977959 0.429311 0.028 Uiso 1 1 calc R U . . .
C11 C 0.7383(3) 0.82309(17) 0.43335(15) 0.0192(5) Uani 1 1 d . . . . .
H11 H 0.698637 0.812018 0.370387 0.023 Uiso 1 1 calc R U . . .
C12 C 0.7724(3) 0.74247(16) 0.49365(14) 0.0140(4) Uani 1 1 d . . . . .
C13 C 0.6849(3) 0.58660(17) 0.39867(14) 0.0148(4) Uani 1 1 d . . . . .
C14 C 0.6829(3) 0.47306(17) 0.40750(15) 0.0166(4) Uani 1 1 d . . . . .
C15 C 0.7354(3) 0.42188(17) 0.49141(15) 0.0176(5) Uani 1 1 d . . . . .
C16 C 0.6220(3) 0.41589(18) 0.32961(16) 0.0212(5) Uani 1 1 d . . . . .
C17 C 0.6083(3) 0.3113(2) 0.33366(18) 0.0275(6) Uani 1 1 d . . . . .
C18 C 0.6578(3) 0.26152(18) 0.4149(2) 0.0284(6) Uani 1 1 d . . . . .
C19 C 0.7211(3) 0.31602(19) 0.49179(18) 0.0256(5) Uani 1 1 d . . . . .

loop_
_atom_site_aniso_label
_atom_site_aniso_U_11
_atom_site_aniso_U_22
_atom_site_aniso_U_33
_atom_site_aniso_U_23
_atom_site_aniso_U_13
_atom_site_aniso_U_12
F1 0.0340(8) 0.0244(8) 0.0244(7) -0.0118(6) -0.0001(6) -0.0020(6)
F2 0.0389(9) 0.0254(9) 0.0551(10) -0.0262(8) 0.0144(7) -0.0111(7)
F3 0.0374(9) 0.0094(8) 0.0808(13) -0.0040(8) 0.0218(8) -0.0020(7)
F4 0.0348(9) 0.0175(8) 0.0556(10) 0.0167(7) 0.0111(7) 0.0033(7)
O1 0.0304(9) 0.0181(9) 0.0160(7) -0.0006(6) -0.0047(6) -0.0022(7)
N1 0.0163(8) 0.0084(9) 0.0139(8) 0.0005(6) 0.0011(6) -0.0006(7)
C1 0.0124(9) 0.0165(12) 0.0152(9) 0.0045(8) 0.0025(7) 0.0027(8)
C2 0.0139(10) 0.0172(12) 0.0231(10) 0.0061(9) 0.0046(8) 0.0020(9)
C3 0.0205(11) 0.0255(14) 0.0293(12) 0.0160(10) 0.0052(9) 0.0025(10)
C4 0.0227(12) 0.0421(17) 0.0214(11) 0.0139(11) 0.0025(9) -0.0004(11)
C5 0.0189(11) 0.0399(16) 0.0148(10) 0.0046(10) 0.0017(8) -0.0024(10)
C6 0.0139(9) 0.0207(12) 0.0158(9) -0.0003(8) 0.0021(7) -0.0001(9)
C7 0.0133(10) 0.0215(12) 0.0155(9) -0.0012(8) 0.0024(7) -0.0019(9)
C8 0.0207(11) 0.0250(13) 0.0198(10) -0.0086(9) 0.0042(8) -0.0069(10)
C9 0.0263(12) 0.0132(12) 0.0363(13) -0.0088(10) 0.0078(10) -0.0056(10)
C10 0.0286(12) 0.0119(12) 0.0303(12) 0.0012(9) 0.0029(9) -0.0002(10)
C11 0.0229(11) 0.0140(12) 0.0206(10) 0.0030(9) 0.0001(8) -0.0018(9)
C12 0.0143(10) 0.0104(10) 0.0175(9) -0.0025(8) 0.0025(7) -0.0014(8)
C13 0.0150(10) 0.0113(11) 0.0182(10) -0.0038(8) 0.0020(7) -0.0022(8)
C14 0.0150(10) 0.0116(11) 0.0237(10) -0.0025(8) 0.0045(8) 0.0001(8)
C15 0.0136(10) 0.0108(11) 0.0290(11) 0.0036(9) 0.0067(8) 0.0022(8)
C16 0.0185(10) 0.0147(12) 0.0311(12) -0.0064(9) 0.0066(9) 0.0001(9)
C17 0.0210(11) 0.0185(13) 0.0440(15) -0.0164(11) 0.0110(10) -0.0066(10)
C18 0.0210(12) 0.0064(11) 0.0594(17) -0.0051(11) 0.0160(11) -0.0017(9)
C19 0.0192(11) 0.0155(12) 0.0433(14) 0.0083(11) 0.0102(10) 0.0034(10)

loop_
_atom_type_symbol
_atom_type_description
_atom_type_scat_dispersion_real
_atom_type_scat_dispersion_imag
_atom_type_scat_source
C C 0.0033 0.0016 'International Tables Vol C Tables 4.2.6.8 and 6.1.1.4'
H H 0.0000 0.0000 'International Tables Vol C Tables 4.2.6.8 and 6.1.1.4'
F F 0.0171 0.0103 'International Tables Vol C Tables 4.2.6.8 and 6.1.1.4'
N N 0.0061 0.0033 'International Tables Vol C Tables 4.2.6.8 and 6.1.1.4'
O O 0.0106 0.0060 'International Tables Vol C Tables 4.2.6.8 and 6.1.1.4'

loop_
_exptl_crystal_face_index_h
_exptl_crystal_face_index_k
_exptl_crystal_face_index_l
_exptl_crystal_face_perp_dist
0 2 20 0.0337
-9 4 5 0.1402
10 -3 -1 0.1614
0 -2 -20 0.0207
0 18 -3 0.0249
0 15 11 0.0264
0 -15 -12 0.0151
0 -18 -4 0.0095
0 -14 14 0.0154
-1 14 -13 0.0219

loop_
_geom_angle_atom_site_label_1
_geom_angle_atom_site_label_2
_geom_angle_atom_site_label_3
_geom_angle
_geom_angle_site_symmetry_1
_geom_angle_site_symmetry_3
_geom_angle_publ_flag
C1 N1 C12 107.98(17) . . ?
C13 N1 C1 123.57(19) . . ?
C13 N1 C12 128.17(18) . . ?
N1 C1 C6 109.8(2) . . ?
C2 C1 N1 124.5(2) . . ?
C2 C1 C6 125.6(2) . . ?
C1 C2 C3 115.0(2) . . ?
C1 C2 C15 116.31(19) . . ?
C3 C2 C15 128.7(2) . . ?
C2 C3 H3 119.8 . . ?
C4 C3 C2 120.3(2) . . ?
C4 C3 H3 119.8 . . ?
C3 C4 H4 118.6 . . ?
C5 C4 C3 122.8(2) . . ?
C5 C4 H4 118.6 . . ?
C4 C5 H5 121.0 . . ?
C4 C5 C6 118.1(2) . . ?
C6 C5 H5 121.0 . . ?
C1 C6 C7 106.70(18) . . ?
C5 C6 C1 118.1(2) . . ?
C5 C6 C7 135.2(2) . . ?
C8 C7 C6 133.1(2) . . ?
C8 C7 C12 119.5(2) . . ?
C12 C7 C6 107.48(19) . . ?
C7 C8 H8 120.8 . . ?
C9 C8 C7 118.3(2) . . ?
C9 C8 H8 120.8 . . ?
C8 C9 H9 119.2 . . ?
C8 C9 C10 121.5(2) . . ?
C10 C9 H9 119.2 . . ?
C9 C10 H10 119.4 . . ?
C11 C10 C9 121.2(2) . . ?
C11 C10 H10 119.4 . . ?
C10 C11 H11 121.3 . . ?
C12 C11 C10 117.4(2) . . ?
C12 C11 H11 121.3 . . ?
C7 C12 N1 108.01(18) . . ?
C11 C12 N1 129.87(19) . . ?
C11 C12 C7 122.1(2) . . ?
O1 C13 N1 121.4(2) . . ?
O1 C13 C14 124.94(19) . . ?
N1 C13 C14 113.68(18) . . ?
C15 C14 C13 122.8(2) . . ?
C16 C14 C13 118.0(2) . . ?
C16 C14 C15 119.2(2) . . ?
C14 C15 C2 118.9(2) . . ?
C19 C15 C2 123.6(2) . . ?
C19 C15 C14 117.5(2) . . ?
F1 C16 C14 122.4(2) . . ?
F1 C16 C17 116.4(2) . . ?
C17 C16 C14 121.2(2) . . ?
F2 C17 C16 120.0(3) . . ?
F2 C17 C18 120.2(2) . . ?
C18 C17 C16 119.8(2) . . ?
F3 C18 C17 119.8(2) . . ?
F3 C18 C19 120.2(3) . . ?
C17 C18 C19 120.0(2) . . ?
F4 C19 C15 121.0(2) . . ?
F4 C19 C18 116.7(2) . . ?
C18 C19 C15 122.3(2) . . ?

loop_
_geom_bond_atom_site_label_1
_geom_bond_atom_site_label_2
_geom_bond_distance
_geom_bond_site_symmetry_2
_geom_bond_publ_flag
F1 C16 1.336(3) . ?
F2 C17 1.337(3) . ?
F3 C18 1.339(3) . ?
F4 C19 1.351(3) . ?
O1 C13 1.215(3) . ?
N1 C1 1.392(3) . ?
N1 C12 1.420(3) . ?
N1 C13 1.384(3) . ?
C1 C2 1.382(3) . ?
C1 C6 1.402(3) . ?
C2 C3 1.418(3) . ?
C2 C15 1.466(3) . ?
C3 H3 0.9500 . ?
C3 C4 1.398(4) . ?
C4 H4 0.9500 . ?
C4 C5 1.385(4) . ?
C5 H5 0.9500 . ?
C5 C6 1.397(3) . ?
C6 C7 1.448(3) . ?
C7 C8 1.402(3) . ?
C7 C12 1.412(3) . ?
C8 H8 0.9500 . ?
C8 C9 1.381(4) . ?
C9 H9 0.9500 . ?
C9 C10 1.395(3) . ?
C10 H10 0.9500 . ?
C10 C11 1.393(3) . ?
C11 H11 0.9500 . ?
C11 C12 1.385(3) . ?
C13 C14 1.497(3) . ?
C14 C15 1.420(3) . ?
C14 C16 1.401(3) . ?
C15 C19 1.394(3) . ?
C16 C17 1.378(3) . ?
C17 C18 1.374(4) . ?
C18 C19 1.376(4) . ?

loop_
_geom_torsion_atom_site_label_1
_geom_torsion_atom_site_label_2
_geom_torsion_atom_site_label_3
_geom_torsion_atom_site_label_4
_geom_torsion
_geom_torsion_site_symmetry_1
_geom_torsion_site_symmetry_2
_geom_torsion_site_symmetry_3
_geom_torsion_site_symmetry_4
_geom_torsion_publ_flag
F1 C16 C17 F2 -1.9(3) . . . . ?
F1 C16 C17 C18 178.66(19) . . . . ?
F2 C17 C18 F3 0.8(3) . . . . ?
F2 C17 C18 C19 -179.6(2) . . . . ?
F3 C18 C19 F4 0.1(3) . . . . ?
F3 C18 C19 C15 -179.5(2) . . . . ?
O1 C13 C14 C15 -174.2(2) . . . . ?
O1 C13 C14 C16 4.3(3) . . . . ?
N1 C1 C2 C3 -179.25(18) . . . . ?
N1 C1 C2 C15 -0.1(3) . . . . ?
N1 C1 C6 C5 178.43(18) . . . . ?
N1 C1 C6 C7 0.4(2) . . . . ?
N1 C13 C14 C15 4.4(3) . . . . ?
N1 C13 C14 C16 -177.08(17) . . . . ?
C1 N1 C12 C7 0.6(2) . . . . ?
C1 N1 C12 C11 180.0(2) . . . . ?
C1 N1 C13 O1 173.71(19) . . . . ?
C1 N1 C13 C14 -5.0(3) . . . . ?
C1 C2 C3 C4 1.0(3) . . . . ?
C1 C2 C15 C14 -0.4(3) . . . . ?
C1 C2 C15 C19 179.99(19) . . . . ?
C1 C6 C7 C8 179.7(2) . . . . ?
C1 C6 C7 C12 0.0(2) . . . . ?
C2 C1 C6 C5 0.4(3) . . . . ?
C2 C1 C6 C7 -177.64(19) . . . . ?
C2 C3 C4 C5 0.5(4) . . . . ?
C2 C15 C19 F4 -0.3(3) . . . . ?
C2 C15 C19 C18 179.2(2) . . . . ?
C3 C2 C15 C14 178.6(2) . . . . ?
C3 C2 C15 C19 -1.0(4) . . . . ?
C3 C4 C5 C6 -1.7(3) . . . . ?
C4 C5 C6 C1 1.2(3) . . . . ?
C4 C5 C6 C7 178.5(2) . . . . ?
C5 C6 C7 C8 2.1(4) . . . . ?
C5 C6 C7 C12 -177.6(2) . . . . ?
C6 C1 C2 C3 -1.5(3) . . . . ?
C6 C1 C2 C15 177.66(19) . . . . ?
C6 C7 C8 C9 -178.8(2) . . . . ?
C6 C7 C12 N1 -0.4(2) . . . . ?
C6 C7 C12 C11 -179.80(19) . . . . ?
C7 C8 C9 C10 -1.2(3) . . . . ?
C8 C7 C12 N1 179.92(18) . . . . ?
C8 C7 C12 C11 0.5(3) . . . . ?
C8 C9 C10 C11 0.2(4) . . . . ?
C9 C10 C11 C12 1.1(3) . . . . ?
C10 C11 C12 N1 179.3(2) . . . . ?
C10 C11 C12 C7 -1.4(3) . . . . ?
C12 N1 C1 C2 177.44(19) . . . . ?
C12 N1 C1 C6 -0.6(2) . . . . ?
C12 N1 C13 O1 0.6(3) . . . . ?
C12 N1 C13 C14 -178.08(18) . . . . ?
C12 C7 C8 C9 0.8(3) . . . . ?
C13 N1 C1 C2 3.1(3) . . . . ?
C13 N1 C1 C6 -174.95(18) . . . . ?
C13 N1 C12 C7 174.58(18) . . . . ?
C13 N1 C12 C11 -6.0(4) . . . . ?
C13 C14 C15 C2 -1.9(3) . . . . ?
C13 C14 C15 C19 177.77(19) . . . . ?
C13 C14 C16 F1 3.2(3) . . . . ?
C13 C14 C16 C17 -177.11(19) . . . . ?
C14 C15 C19 F4 -179.96(18) . . . . ?
C14 C15 C19 C18 -0.4(3) . . . . ?
C14 C16 C17 F2 178.41(19) . . . . ?
C14 C16 C17 C18 -1.0(3) . . . . ?
C15 C2 C3 C4 -178.0(2) . . . . ?
C15 C14 C16 F1 -178.23(19) . . . . ?
C15 C14 C16 C17 1.5(3) . . . . ?
C16 C14 C15 C2 179.63(19) . . . . ?
C16 C14 C15 C19 -0.7(3) . . . . ?
C16 C17 C18 F3 -179.8(2) . . . . ?
C16 C17 C18 C19 -0.1(3) . . . . ?
C17 C18 C19 F4 -179.6(2) . . . . ?
C17 C18 C19 C15 0.9(3) . . . . ?

loop_
_exptl_oxdiff_crystal_face_indexfrac_h
_exptl_oxdiff_crystal_face_indexfrac_k
_exptl_oxdiff_crystal_face_indexfrac_l
_exptl_oxdiff_crystal_face_x
_exptl_oxdiff_crystal_face_y
_exptl_oxdiff_crystal_face_z
-0.2368 2.2461 20.3207 -0.9986 0.0261 -0.0466
-9.4471 3.8174 4.9357 -0.2714 0.0066 0.9625
9.6466 -3.4538 -0.8682 0.0722 -0.0014 -0.9974
-0.1023 -2.1253 -20.2960 0.9963 -0.0261 0.0817
-0.2938 18.3518 -2.6496 -0.0256 -0.9760 0.2161
-0.3825 15.3368 11.4922 -0.6823 -0.7190 0.1325
0.2130 -15.3125 -11.5278 0.6838 0.7206 -0.1151
0.3018 -18.2242 -3.6427 0.3279 0.9260 -0.1873
0.4198 -13.6093 13.7801 -0.5506 0.8013 -0.2339
-1.4325 13.5472 -13.4256 0.5339 -0.7771 0.3333
